data_4076117
loop_
_publ_author_name
'Li, Wanfei'
'Sun, Hongmei'
'Chen, Muzi'
'Wang, Zhiguo'
'Hu, Dongmei'
'Shen, Qi'
'Zhang, Yong'

_publ_section_title
;
 Synthesis of Salicylaldiminato-Functionalized N-Heterocyclic Carbene
 Complex of Nickel(II) and Its Catalytic Activity for Styrene
 Polymerization
;
_journal_issue 24
_journal_name_full Organometallics
_journal_page_first 5925
_journal_paper_doi 10.1021/om050612y
_journal_volume 24
_journal_year 2005
_chemical_formula_moiety 'C30.50 H48 Br N3 O2 Ni '
_chemical_formula_sum 'C30.5 H48 Br N3 Ni O2'
_chemical_formula_weight 627.34
_space_group_IT_number 2
_symmetry_cell_setting triclinic
_symmetry_Int_Tables_number 2
_symmetry_space_group_name_Hall '-P 1'
_symmetry_space_group_name_H-M 'P -1'
_cell_angle_alpha 80.97(2)
_cell_angle_beta 79.34(2)
_cell_angle_gamma 64.36(1)
_cell_formula_units_Z 2
_cell_length_a 8.527(2)
_cell_length_b 11.504(2)
_cell_length_c 18.451(4)
_cell_measurement_reflns_used 4988
_cell_measurement_temperature 193.1
_cell_measurement_theta_max 27.5
_cell_measurement_theta_min 3.0
_cell_volume 1597.5(6)
_computing_cell_refinement CrystalClear
_computing_data_collection CrystalClear
_computing_data_reduction CrystalStructure
_computing_publication_material 'CrystalStructure Ver. 3.5.1'
_computing_structure_refinement CRYSTALS
_computing_structure_solution 'DIRDIF99 (PATTY)'
_diffrn_detector_area_resol_mean 7.31
_diffrn_measured_fraction_theta_full 0.9844
_diffrn_measured_fraction_theta_max 0.9844
_diffrn_measurement_device_type 'Rigaku Mercury'
_diffrn_measurement_method \w
_diffrn_radiation_type 'Mo K\a'
_diffrn_radiation_wavelength 0.7107
_diffrn_reflns_av_R_equivalents 0.068
_diffrn_reflns_limit_h_max 11
_diffrn_reflns_limit_h_min -10
_diffrn_reflns_limit_k_max 14
_diffrn_reflns_limit_k_min -14
_diffrn_reflns_limit_l_max 23
_diffrn_reflns_limit_l_min -19
_diffrn_reflns_number 36298
_diffrn_reflns_theta_full 27.47
_diffrn_reflns_theta_max 27.47
_exptl_absorpt_coefficient_mu 1.891
_exptl_absorpt_correction_T_max 0.910
_exptl_absorpt_correction_T_min 0.696
_exptl_absorpt_correction_type multi-scan
_exptl_absorpt_process_details 'Jacobson, R. (1998) Private communication'
_exptl_crystal_colour dark-Red
_exptl_crystal_density_diffrn 1.304
_exptl_crystal_density_method 'not measured'
_exptl_crystal_description platelet
_exptl_crystal_F_000 662.00
_exptl_crystal_size_max 0.38
_exptl_crystal_size_mid 0.19
_exptl_crystal_size_min 0.05
_refine_diff_density_max 1.83
_refine_diff_density_min -0.82
_refine_ls_extinction_method none
_refine_ls_goodness_of_fit_ref 1.003
_refine_ls_hydrogen_treatment refall
_refine_ls_number_parameters 392
_refine_ls_number_reflns 4704
_refine_ls_R_factor_gt 0.0740
_refine_ls_shift/su_max 0.0000
_refine_ls_structure_factor_coef Fsqd
_refine_ls_weighting_details 'w = 1/[0.0030Fo^2^ + 1.0000\s(Fo^2^)]/(4Fo^2^)'
_refine_ls_weighting_scheme calc
_refine_ls_wR_factor_ref 0.1720
_reflns_number_gt 4646
_reflns_number_total 7196
_reflns_threshold_expression F^2^>2.0\s(F^2^)
_cod_data_source_file om050612ysi20050721_124452.cif
_cod_data_source_block '__complex_3'
_cod_original_formula_sum 'C23 H34 Br N3 Ni O, 0.5(C7 H8), C4 H10 O'
_cod_database_code 4076117

loop_
_symmetry_equiv_pos_as_xyz
x,y,z
-x,-y,-z

loop_
_atom_site_label
_atom_site_type_symbol
_atom_site_fract_x
_atom_site_fract_y
_atom_site_fract_z
_atom_site_U_iso_or_equiv
_atom_site_adp_type
_atom_site_occupancy
_atom_site_symmetry_multiplicity
_atom_site_calc_flag
_atom_site_refinement_flags
Br(1) Br 0.22802(9) 0.30370(6) 0.09651(4) 0.0339(2) Uani 1.00 1 d .
Ni(1) Ni 0.43640(10) 0.30691(8) 0.16293(5) 0.0253(2) Uani 1.00 1 d .
O(1) O 0.4498(6) 0.1484(4) 0.2086(3) 0.0343(13) Uani 1.00 1 d .
O(2) O 0.6669(9) 0.4294(6) 0.3490(4) 0.068(2) Uani 1.00 1 d .
N(1) N 0.6415(7) 0.2879(5) 0.1991(3) 0.029(2) Uani 1.00 1 d .
N(2) N 0.5242(7) 0.5099(5) 0.0874(3) 0.029(2) Uani 1.00 1 d .
N(3) N 0.2461(7) 0.5893(5) 0.1205(3) 0.029(1) Uani 1.00 1 d .
C(1) C 0.5366(8) 0.0753(6) 0.2624(4) 0.029(2) Uani 1.00 1 d .
C(2) C 0.5092(9) -0.0370(6) 0.2950(4) 0.032(2) Uani 1.00 1 d .
C(3) C 0.6013(9) -0.1066(7) 0.3533(4) 0.039(2) Uani 1.00 1 d .
C(4) C 0.7182(9) -0.0765(7) 0.3835(4) 0.034(2) Uani 1.00 1 d .
C(5) C 0.7488(9) 0.0264(7) 0.3489(4) 0.035(2) Uani 1.00 1 d .
C(6) C 0.6622(9) 0.1035(7) 0.2890(4) 0.031(2) Uani 1.00 1 d .
C(7) C 0.7113(9) 0.2031(7) 0.2522(4) 0.032(2) Uani 1.00 1 d .
C(8) C 0.7342(9) 0.3723(7) 0.1678(4) 0.036(2) Uani 1.00 1 d .
C(9) C 0.7062(9) 0.4210(7) 0.0892(4) 0.035(2) Uani 1.00 1 d .
C(10) C 0.3937(8) 0.4771(6) 0.1229(3) 0.028(2) Uani 1.00 1 d .
C(11) C 0.4584(11) 0.6411(7) 0.0634(4) 0.038(2) Uani 1.00 1 d .
C(12) C 0.2874(10) 0.6893(7) 0.0834(4) 0.038(2) Uani 1.00 1 d .
C(13) C 0.0675(9) 0.6082(7) 0.1550(4) 0.033(2) Uani 1.00 1 d .
C(14) C -0.0551(10) 0.6485(7) 0.0964(5) 0.043(2) Uani 1.00 1 d .
C(15) C 0.0035(11) 0.7048(9) 0.2130(5) 0.055(3) Uani 1.00 1 d .
C(16) C 0.3859(10) -0.0757(7) 0.2664(5) 0.044(2) Uani 1.00 1 d .
C(17) C 0.4430(12) -0.0981(8) 0.1842(6) 0.064(3) Uani 1.00 1 d .
C(18) C 0.1983(10) 0.0302(8) 0.2758(5) 0.054(3) Uani 1.00 1 d .
C(19) C 0.383(1) -0.2026(9) 0.3066(7) 0.081(4) Uani 1.00 1 d .
C(20) C 0.8081(10) -0.1593(8) 0.4496(4) 0.042(2) Uani 1.00 1 d .
C(21) C 0.895(3) -0.097(1) 0.4824(8) 0.141(7) Uani 1.00 1 d .
C(22) C 0.674(2) -0.177(1) 0.5116(6) 0.119(5) Uani 1.00 1 d .
C(23) C 0.931(2) -0.2922(12) 0.4282(7) 0.129(5) Uani 1.00 1 d .
C(24) C 0.818(2) 0.395(2) 0.3819(7) 0.132(7) Uani 1.00 1 d .
C(25) C 0.967(2) 0.4004(12) 0.3270(7) 0.094(5) Uani 1.00 1 d .
C(26) C 0.521(2) 0.426(2) 0.4002(6) 0.110(6) Uani 1.00 1 d .
C(27) C 0.372(1) 0.4580(11) 0.3579(8) 0.100(5) Uani 1.00 1 d .
C(28) C 1.149(2) 0.0051(10) -0.0085(7) 0.103(4) Uani 1.00 1 d .
C(29) C 1.038(3) 0.0464(10) 0.0554(6) 0.107(5) Uani 1.00 1 d .
C(30) C 0.877(3) 0.0418(11) 0.0635(7) 0.116(5) Uani 1.00 1 d .
C(31) C 1.326(3) 0.002(2) -0.0120(12) 0.066(6) Uani 0.50 1 d P
H(1) H 0.5840(9) -0.1814(7) 0.3750(4) 0.045(3) Uiso 1.00 1 c .
H(2) H 0.8294(9) 0.0485(7) 0.3664(4) 0.042(2) Uiso 1.00 1 c .
H(3) H 0.8071(9) 0.2081(7) 0.2688(4) 0.040(2) Uiso 1.00 1 c .
H(4) H 0.6886(9) 0.4452(7) 0.1958(4) 0.045(3) Uiso 1.00 1 c .
H(5) H 0.8559(9) 0.3250(7) 0.1712(4) 0.045(3) Uiso 1.00 1 c .
H(6) H 0.7333(9) 0.3497(7) 0.0619(4) 0.044(3) Uiso 1.00 1 c .
H(7) H 0.7803(9) 0.4634(7) 0.0684(4) 0.044(3) Uiso 1.00 1 c .
H(8) H 0.5250(11) 0.6871(7) 0.0384(4) 0.051(3) Uiso 1.00 1 c .
H(9) H 0.2057(10) 0.7762(7) 0.0741(4) 0.047(3) Uiso 1.00 1 c .
H(10) H 0.0736(9) 0.5274(7) 0.1791(4) 0.036(2) Uiso 1.00 1 c .
H(11) H -0.0620(10) 0.7290(7) 0.0714(5) 0.051(3) Uiso 1.00 1 c .
H(12) H -0.0093(10) 0.5846(7) 0.0621(5) 0.051(3) Uiso 1.00 1 c .
H(13) H -0.1689(10) 0.6572(7) 0.1187(5) 0.051(3) Uiso 1.00 1 c .
H(14) H 0.0821(11) 0.6748(9) 0.2490(5) 0.061(3) Uiso 1.00 1 c .
H(15) H -0.0026(11) 0.7862(9) 0.1899(5) 0.061(3) Uiso 1.00 1 c .
H(16) H -0.1098(11) 0.7140(9) 0.2364(5) 0.061(3) Uiso 1.00 1 c .
H(17) H 0.5585(12) -0.1645(8) 0.1777(6) 0.080(4) Uiso 1.00 1 c .
H(18) H 0.3649(12) -0.1226(8) 0.1665(6) 0.080(4) Uiso 1.00 1 c .
H(19) H 0.4412(12) -0.0200(8) 0.1574(6) 0.080(4) Uiso 1.00 1 c .
H(20) H 0.1965(10) 0.1080(8) 0.2485(5) 0.065(3) Uiso 1.00 1 c .
H(21) H 0.1219(10) 0.0043(8) 0.2577(5) 0.065(3) Uiso 1.00 1 c .
H(22) H 0.1604(10) 0.0444(8) 0.3266(5) 0.065(3) Uiso 1.00 1 c .
H(23) H 0.343(1) -0.1900(9) 0.3576(7) 0.110(6) Uiso 1.00 1 c .
H(24) H 0.306(1) -0.2250(9) 0.2866(7) 0.110(6) Uiso 1.00 1 c .
H(25) H 0.498(1) -0.2704(9) 0.3016(7) 0.110(6) Uiso 1.00 1 c .
H(26) H 0.948(3) -0.150(1) 0.5239(8) 0.195(11) Uiso 1.00 1 c .
H(27) H 0.983(3) -0.084(1) 0.4461(8) 0.195(11) Uiso 1.00 1 c .
H(28) H 0.810(3) -0.015(1) 0.4977(8) 0.195(11) Uiso 1.00 1 c .
H(29) H 0.593(2) -0.094(1) 0.5268(6) 0.113(6) Uiso 1.00 1 c .
H(30) H 0.613(2) -0.217(1) 0.4944(6) 0.114(6) Uiso 1.00 1 c .
H(31) H 0.731(2) -0.229(1) 0.5524(6) 0.113(6) Uiso 1.00 1 c .
H(32) H 0.866(2) -0.3296(12) 0.4111(7) 0.123(6) Uiso 1.00 1 c .
H(33) H 1.018(2) -0.2860(12) 0.3896(7) 0.123(6) Uiso 1.00 1 c .
H(34) H 0.985(2) -0.3450(12) 0.4694(7) 0.123(6) Uiso 1.00 1 c .
H(35) H 0.793(2) 0.456(2) 0.4169(7) 0.178(10) Uiso 1.00 1 c .
H(36) H 0.851(2) 0.311(2) 0.4065(7) 0.178(10) Uiso 1.00 1 c .
H(37) H 1.067(2) 0.3781(12) 0.3507(7) 0.126(6) Uiso 1.00 1 c .
H(38) H 0.993(2) 0.3400(12) 0.2920(7) 0.126(6) Uiso 1.00 1 c .
H(39) H 0.935(2) 0.4848(12) 0.3024(7) 0.126(6) Uiso 1.00 1 c .
H(40) H 0.552(2) 0.342(2) 0.4251(6) 0.154(9) Uiso 1.00 1 c .
H(41) H 0.488(2) 0.488(2) 0.4355(6) 0.154(9) Uiso 1.00 1 c .
H(42) H 0.342(1) 0.5420(11) 0.3328(8) 0.108(5) Uiso 1.00 1 c .
H(43) H 0.406(1) 0.3964(11) 0.3228(8) 0.108(5) Uiso 1.00 1 c .
H(44) H 0.274(1) 0.4562(11) 0.3910(8) 0.108(5) Uiso 1.00 1 c .
H(45) H 1.067(3) 0.0799(10) 0.0923(6) 0.112(7) Uiso 1.00 1 c .
H(46) H 0.790(3) 0.0670(11) 0.1053(7) 0.110(6) Uiso 1.00 1 c .
H(47) H 1.415(3) -0.083(2) -0.0161(12) 0.077(7) Uiso 0.50 1 c P
H(48) H 1.341(3) 0.056(2) -0.0547(12) 0.077(7) Uiso 0.50 1 c P
H(49) H 1.333(3) 0.035(2) 0.0308(12) 0.077(7) Uiso 0.50 1 c P

loop_
_atom_site_aniso_label
_atom_site_aniso_U_11
_atom_site_aniso_U_22
_atom_site_aniso_U_33
_atom_site_aniso_U_12
_atom_site_aniso_U_13
_atom_site_aniso_U_23
Br(1) 0.0294(4) 0.0309(4) 0.0454(5) -0.0144(3) -0.0129(3) 0.0002(3)
Ni(1) 0.0219(4) 0.0208(4) 0.0343(5) -0.0095(4) -0.0061(3) -0.0007(3)
O(1) 0.030(2) 0.028(3) 0.046(3) -0.012(2) -0.015(2) 0.003(2)
O(2) 0.086(5) 0.065(4) 0.058(4) -0.033(4) -0.017(4) -0.005(3)
N(1) 0.027(3) 0.029(3) 0.034(3) -0.015(3) -0.003(2) -0.002(2)
N(2) 0.033(3) 0.025(3) 0.032(3) -0.017(3) -0.006(2) 0.004(2)
N(3) 0.033(3) 0.020(3) 0.032(3) -0.007(2) -0.008(2) 0.000(2)
C(1) 0.023(3) 0.026(3) 0.035(4) -0.006(3) -0.006(3) -0.002(3)
C(2) 0.031(4) 0.026(3) 0.043(4) -0.012(3) -0.010(3) -0.001(3)
C(3) 0.037(4) 0.031(4) 0.045(4) -0.014(3) 0.000(3) 0.005(3)
C(4) 0.031(4) 0.034(4) 0.032(4) -0.008(3) -0.009(3) 0.001(3)
C(5) 0.033(4) 0.039(4) 0.034(4) -0.013(3) -0.007(3) -0.006(3)
C(6) 0.030(3) 0.031(4) 0.033(4) -0.013(3) -0.008(3) -0.001(3)
C(7) 0.029(3) 0.036(4) 0.035(4) -0.015(3) -0.011(3) -0.003(3)
C(8) 0.030(4) 0.033(4) 0.049(5) -0.018(3) -0.010(3) 0.000(3)
C(9) 0.031(4) 0.036(4) 0.043(4) -0.020(3) -0.002(3) -0.005(3)
C(10) 0.032(3) 0.027(3) 0.026(3) -0.014(3) -0.006(3) -0.005(3)
C(11) 0.060(5) 0.036(4) 0.031(4) -0.031(4) -0.014(4) 0.007(3)
C(12) 0.054(5) 0.023(4) 0.040(4) -0.016(4) -0.016(4) 0.004(3)
C(13) 0.033(4) 0.025(3) 0.032(4) -0.005(3) -0.003(3) 0.004(3)
C(14) 0.035(4) 0.036(4) 0.057(5) -0.009(3) -0.017(4) -0.001(4)
C(15) 0.050(5) 0.053(5) 0.049(5) -0.008(4) -0.002(4) -0.011(4)
C(16) 0.042(4) 0.033(4) 0.064(5) -0.018(4) -0.026(4) 0.007(4)
C(17) 0.065(6) 0.036(5) 0.099(8) -0.013(4) -0.040(5) -0.017(5)
C(18) 0.034(4) 0.048(5) 0.081(7) -0.020(4) -0.013(4) 0.007(4)
C(19) 0.099(8) 0.054(6) 0.122(9) -0.058(6) -0.068(7) 0.044(6)
C(20) 0.046(4) 0.045(5) 0.032(4) -0.016(4) -0.009(3) 0.002(3)
C(21) 0.25(2) 0.127(12) 0.109(11) -0.12(1) -0.137(12) 0.064(9)
C(22) 0.077(8) 0.146(13) 0.060(7) -0.004(8) -0.002(6) 0.057(8)
C(23) 0.150(13) 0.087(9) 0.070(8) 0.053(9) -0.066(8) -0.024(7)
C(24) 0.153(13) 0.22(2) 0.071(9) -0.12(1) -0.065(9) 0.049(10)
C(25) 0.102(9) 0.098(9) 0.114(10) -0.063(8) -0.053(8) 0.008(8)
C(26) 0.158(13) 0.16(1) 0.064(8) -0.128(12) 0.023(8) -0.022(8)
C(27) 0.067(8) 0.070(8) 0.134(12) -0.013(6) 0.023(8) -0.019(8)
C(28) 0.154(13) 0.027(5) 0.070(8) 0.002(7) 0.001(8) 0.016(5)
C(29) 0.21(2) 0.028(5) 0.047(7) -0.011(9) -0.018(9) -0.003(5)
C(30) 0.20(2) 0.029(6) 0.042(7) 0.011(9) 0.005(9) -0.001(5)
C(31) 0.08(1) 0.028(9) 0.08(2) -0.017(10) -0.018(11) -0.001(9)

loop_
_atom_type_symbol
_atom_type_description
_atom_type_scat_dispersion_real
_atom_type_scat_dispersion_imag
_atom_type_scat_source
C C 0.003 0.002
;
International Tables for Crystallography
(1992, Vol. C, Tables 4.2.6.8 and 6.1.1.4)
;
H H 0.000 0.000
;
International Tables for Crystallography
(1992, Vol. C, Table 6.1.1.4)
;
Br Br -0.290 2.459
;
International Tables for Crystallography
(1992, Vol. C, Tables 4.2.6.8 and 6.1.1.4)
;
N N 0.006 0.003
;
International Tables for Crystallography
(1992, Vol. C, Tables 4.2.6.8 and 6.1.1.4)
;
Ni Ni 0.339 1.112
;
International Tables for Crystallography
(1992, Vol. C, Tables 4.2.6.8 and 6.1.1.4)
;
O O 0.011 0.006
;
International Tables for Crystallography
(1992, Vol. C, Tables 4.2.6.8 and 6.1.1.4)
;

loop_
_geom_angle_atom_site_label_1
_geom_angle_atom_site_label_2
_geom_angle_atom_site_label_3
_geom_angle
_geom_angle_publ_flag
O(1) Ni(1) N(1) 92.7(2) yes
O(1) Ni(1) C(10) 172.7(2) yes
O(1) Ni(1) Br(1) 86.4(2) yes
N(1) Ni(1) C(10) 91.5(3) yes
N(1) Ni(1) Br(1) 167.0(2) yes
C(10) Ni(1) Br(1) 90.9(2) yes
C(1) O(1) Ni(1) 130.4(6) yes
C(24) O(2) C(26) 113.4(9) yes
C(7) N(1) C(8) 114.8(7) yes
C(7) N(1) Ni(1) 123.7(6) yes
C(8) N(1) Ni(1) 121.4(4) yes
C(9) N(2) C(10) 121.0(5) yes
C(9) N(2) C(11) 127.3(7) yes
C(10) N(2) C(11) 110.7(5) yes
C(10) N(3) C(12) 110.1(6) yes
C(10) N(3) C(13) 126.5(6) yes
C(12) N(3) C(13) 123.2(5) yes
C(2) C(1) C(6) 118.4(6) yes
C(2) C(1) O(1) 120.2(7) yes
C(6) C(1) O(1) 121.4(7) yes
C(3) C(2) C(16) 122.5(7) yes
C(3) C(2) C(1) 116.7(8) yes
C(16) C(2) C(1) 120.8(6) yes
C(4) C(3) H(1) 117.0(9) no
C(4) C(3) C(2) 125.9(8) yes
H(1) C(3) C(2) 117(1) no
C(5) C(4) C(20) 123.0(8) yes
C(5) C(4) C(3) 116.1(7) yes
C(20) C(4) C(3) 120.9(7) yes
C(6) C(5) H(2) 118.7(9) no
C(6) C(5) C(4) 122.4(8) yes
H(2) C(5) C(4) 118.9(8) no
C(7) C(6) C(1) 120.6(6) yes
C(7) C(6) C(5) 118.9(8) yes
C(1) C(6) C(5) 120.3(7) yes
H(3) C(7) N(1) 116.1(9) no
H(3) C(7) C(6) 115.8(7) no
N(1) C(7) C(6) 128.1(8) yes
C(9) C(8) H(4) 107.8(7) no
C(9) C(8) H(5) 110.2(7) no
C(9) C(8) N(1) 111.8(7) yes
H(4) C(8) H(5) 109(1) no
H(4) C(8) N(1) 108.5(8) no
H(5) C(8) N(1) 109.0(8) no
H(6) C(9) H(7) 109.5(9) no
H(6) C(9) N(2) 109.6(9) no
H(6) C(9) C(8) 108.9(7) no
H(7) C(9) N(2) 110.2(7) no
H(7) C(9) C(8) 110.0(9) no
N(2) C(9) C(8) 108.7(5) yes
Ni(1) C(10) N(2) 122.0(4) yes
Ni(1) C(10) N(3) 133.4(6) yes
N(2) C(10) N(3) 104.6(6) yes
C(12) C(11) H(8) 126.8(8) no
C(12) C(11) N(2) 107.0(7) yes
H(8) C(11) N(2) 126.2(8) no
H(9) C(12) N(3) 125(1) no
H(9) C(12) C(11) 126(1) no
N(3) C(12) C(11) 107.6(6) yes
C(14) C(13) C(15) 112.6(5) yes
C(14) C(13) H(10) 107(1) no
C(14) C(13) N(3) 110.7(5) yes
C(15) C(13) H(10) 108.3(8) no
C(15) C(13) N(3) 109.6(7) yes
H(10) C(13) N(3) 107.6(6) no
H(11) C(14) H(12) 109(1) no
H(11) C(14) H(13) 109.5(9) no
H(11) C(14) C(13) 109(1) no
H(12) C(14) H(13) 109(1) no
H(12) C(14) C(13) 109.0(7) no
H(13) C(14) C(13) 110.4(9) no
H(14) C(15) H(15) 109(1) no
H(14) C(15) H(16) 109(1) no
H(14) C(15) C(13) 109.8(8) no
H(15) C(15) H(16) 109(1) no
H(15) C(15) C(13) 109.5(9) no
H(16) C(15) C(13) 109(1) no
C(17) C(16) C(18) 108.6(7) yes
C(17) C(16) C(19) 106.6(8) yes
C(17) C(16) C(2) 110.4(7) yes
C(18) C(16) C(19) 108.2(7) yes
C(18) C(16) C(2) 110.6(7) yes
C(19) C(16) C(2) 112.2(8) yes
H(17) C(17) H(18) 109(1) no
H(17) C(17) H(19) 109(1) no
H(17) C(17) C(16) 109(1) no
H(18) C(17) H(19) 109(1) no
H(18) C(17) C(16) 110(1) no
H(19) C(17) C(16) 108(1) no
H(20) C(18) H(21) 109(1) no
H(20) C(18) H(22) 109(1) no
H(20) C(18) C(16) 109.1(9) no
H(21) C(18) H(22) 109(1) no
H(21) C(18) C(16) 109.7(9) no
H(22) C(18) C(16) 109.7(9) no
H(23) C(19) H(24) 109(1) no
H(23) C(19) H(25) 109(1) no
H(23) C(19) C(16) 108(1) no
H(24) C(19) H(25) 109(1) no
H(24) C(19) C(16) 109(1) no
H(25) C(19) C(16) 110(1) no
C(21) C(20) C(22) 105(1) yes
C(21) C(20) C(23) 112(1) yes
C(21) C(20) C(4) 112.2(8) yes
C(22) C(20) C(23) 106.1(9) yes
C(22) C(20) C(4) 110.5(7) yes
C(23) C(20) C(4) 110.0(8) yes
H(26) C(21) H(27) 109(2) no
H(26) C(21) H(28) 109(1) no
H(26) C(21) C(20) 110(2) no
H(27) C(21) H(28) 109(2) no
H(27) C(21) C(20) 109(1) no
H(28) C(21) C(20) 109(2) no
H(29) C(22) H(30) 109(1) no
H(29) C(22) H(31) 109(1) no
H(29) C(22) C(20) 108(1) no
H(30) C(22) H(31) 109(2) no
H(30) C(22) C(20) 109(1) no
H(31) C(22) C(20) 110(1) no
H(32) C(23) H(33) 109(1) no
H(32) C(23) H(34) 109(1) no
H(32) C(23) C(20) 108(1) no
H(33) C(23) H(34) 109(1) no
H(33) C(23) C(20) 109(1) no
H(34) C(23) C(20) 110(1) no
C(25) C(24) H(35) 107(2) no
C(25) C(24) H(36) 109(1) no
C(25) C(24) O(2) 112(1) yes
H(35) C(24) H(36) 109(1) no
H(35) C(24) O(2) 108(1) no
H(36) C(24) O(2) 109(2) no
H(37) C(25) H(38) 109(1) no
H(37) C(25) H(39) 109(2) no
H(37) C(25) C(24) 110(1) no
H(38) C(25) H(39) 109(1) no
H(38) C(25) C(24) 107(1) no
H(39) C(25) C(24) 109(1) no
C(27) C(26) H(40) 109(2) no
C(27) C(26) H(41) 109(1) no
C(27) C(26) O(2) 108.2(9) yes
H(40) C(26) H(41) 109(1) no
H(40) C(26) O(2) 109(1) no
H(41) C(26) O(2) 110(2) no
H(42) C(27) H(43) 109(1) no
H(42) C(27) H(44) 109(1) no
H(42) C(27) C(26) 109(1) no
H(43) C(27) H(44) 109(2) no
H(43) C(27) C(26) 109(1) no
H(44) C(27) C(26) 109(1) no
C(29) C(28) C(31) 115(1) yes
C(30) C(29) H(45) 120(1) no
C(30) C(29) C(28) 117(1) yes
H(45) C(29) C(28) 122(2) no
H(46) C(30) C(29) 124(2) no
H(47) C(31) H(48) 109(2) no
H(47) C(31) H(49) 109(2) no
H(47) C(31) C(28) 111(2) no
H(48) C(31) H(49) 109(2) no
H(48) C(31) C(28) 106(2) no
H(49) C(31) C(28) 109(2) no

loop_
_geom_bond_atom_site_label_1
_geom_bond_atom_site_label_2
_geom_bond_distance
_geom_bond_publ_flag
Br(1) Ni(1) 2.353(1) yes
Ni(1) O(1) 1.850(5) yes
Ni(1) N(1) 1.900(7) yes
Ni(1) C(10) 1.882(7) yes
O(1) C(1) 1.308(8) yes
O(2) C(24) 1.40(2) yes
O(2) C(26) 1.42(2) yes
N(1) C(7) 1.295(8) yes
N(1) C(8) 1.49(1) yes
N(2) C(9) 1.446(8) yes
N(2) C(10) 1.35(1) yes
N(2) C(11) 1.392(9) yes
N(3) C(10) 1.360(7) yes
N(3) C(12) 1.39(1) yes
N(3) C(13) 1.473(9) yes
C(1) C(2) 1.43(1) yes
C(1) C(6) 1.43(1) yes
C(2) C(3) 1.38(1) yes
C(2) C(16) 1.51(1) yes
C(3) C(4) 1.41(1) yes
C(3) H(1) 0.95(1) no
C(4) C(5) 1.36(1) yes
C(4) C(20) 1.53(1) yes
C(5) C(6) 1.407(9) yes
C(5) H(2) 0.95(1) no
C(6) C(7) 1.42(1) yes
C(7) H(3) 0.95(1) no
C(8) C(9) 1.49(1) yes
C(8) H(4) 0.95(1) no
C(8) H(5) 0.95(1) no
C(9) H(6) 0.95(1) no
C(9) H(7) 0.95(1) no
C(11) C(12) 1.32(1) yes
C(11) H(8) 0.95(1) no
C(12) H(9) 0.950(9) no
C(13) C(14) 1.52(1) yes
C(13) C(15) 1.52(1) yes
C(13) H(10) 0.95(1) no
C(14) H(11) 0.95(1) no
C(14) H(12) 0.95(1) no
C(14) H(13) 0.95(1) no
C(15) H(14) 0.95(1) no
C(15) H(15) 0.95(1) no
C(15) H(16) 0.95(1) no
C(16) C(17) 1.53(1) yes
C(16) C(18) 1.534(9) yes
C(16) C(19) 1.54(1) yes
C(17) H(17) 0.95(1) no
C(17) H(18) 0.95(2) no
C(17) H(19) 0.95(1) no
C(18) H(20) 0.95(1) no
C(18) H(21) 0.95(2) no
C(18) H(22) 0.95(1) no
C(19) H(23) 0.95(2) no
C(19) H(24) 0.95(2) no
C(19) H(25) 0.95(1) no
C(20) C(21) 1.48(2) yes
C(20) C(22) 1.52(1) yes
C(20) C(23) 1.50(1) yes
C(21) H(26) 0.95(2) no
C(21) H(27) 0.95(3) no
C(21) H(28) 0.95(2) no
C(22) H(29) 0.95(2) no
C(22) H(30) 0.95(2) no
C(22) H(31) 0.95(2) no
C(23) H(32) 0.95(3) no
C(23) H(33) 0.95(2) no
C(23) H(34) 0.95(2) no
C(24) C(25) 1.49(2) yes
C(24) H(35) 0.95(3) no
C(24) H(36) 0.95(2) no
C(25) H(37) 0.95(2) no
C(25) H(38) 0.95(2) no
C(25) H(39) 0.95(2) no
C(26) C(27) 1.50(2) yes
C(26) H(40) 0.95(2) no
C(26) H(41) 0.95(2) no
C(27) H(42) 0.95(2) no
C(27) H(43) 0.95(2) no
C(27) H(44) 0.95(2) no
C(28) C(29) 1.38(2) yes
C(28) C(31) 1.48(3) yes
C(29) C(30) 1.38(3) yes
C(29) H(45) 0.95(2) no
C(30) H(46) 0.95(2) no
C(31) H(47) 0.95(2) no
C(31) H(48) 0.95(3) no
C(31) H(49) 0.95(3) no

loop_
_geom_contact_atom_site_label_1
_geom_contact_atom_site_label_2
_geom_contact_distance
_geom_contact_publ_flag
_geom_contact_site_symmetry_2
Br(1) Ni(1) 2.353(1) yes 55501
Br(1) O(1) 2.900(5) yes 55501
Br(1) N(3) 3.454(7) yes 55501
Br(1) C(10) 3.035(9) yes 55501
Br(1) C(13) 3.435(7) yes 55501
Br(1) H(8) 2.969(7) no 66502
Br(1) H(10) 2.870(7) no 55501
Br(1) H(12) 3.019(7) no 55501
Br(1) H(12) 3.529(8) no 56502
Br(1) H(19) 3.467(8) no 55501
Br(1) H(20) 3.357(9) no 55501
Br(1) H(47) 3.27(2) no 75502
Ni(1) Br(1) 2.353(1) yes 55501
Ni(1) N(1) 1.900(7) yes 55501
Ni(1) N(2) 2.839(6) yes 55501
Ni(1) N(3) 2.985(5) yes 55501
Ni(1) C(1) 2.876(6) yes 55501
Ni(1) C(6) 3.263(6) yes 55501
Ni(1) C(7) 2.832(7) yes 55501
Ni(1) C(8) 2.963(9) yes 55501
Ni(1) C(9) 3.124(8) yes 55501
Ni(1) C(13) 3.536(6) yes 55501
Ni(1) H(4) 3.36(1) no 55501
Ni(1) H(6) 3.029(7) no 55501
Ni(1) H(10) 3.033(6) no 55501
Ni(1) H(43) 3.21(1) no 55501
Ni(1) H(46) 3.22(1) no 55501
O(1) Br(1) 2.900(5) yes 55501
O(1) N(1) 2.713(9) yes 55501
O(1) C(2) 2.375(8) yes 55501
O(1) C(3) 3.597(8) yes 55501
O(1) C(6) 2.386(9) yes 55501
O(1) C(7) 2.84(1) yes 55501
O(1) C(16) 2.87(1) yes 55501
O(1) C(17) 2.97(1) yes 55501
O(1) C(18) 3.00(1) yes 55501
O(1) H(17) 3.42(1) no 55501
O(1) H(19) 2.32(1) no 55501
O(1) H(20) 2.37(1) no 55501
O(1) H(22) 3.47(1) no 55501
O(1) H(46) 3.01(2) no 55501
O(2) N(1) 3.50(1) yes 55501
O(2) C(7) 3.23(1) yes 55501
O(2) C(8) 3.40(1) yes 55501
O(2) C(25) 2.40(2) yes 55501
O(2) C(27) 2.36(2) yes 55501
O(2) H(3) 2.83(1) no 55501
O(2) H(4) 2.78(1) no 55501
O(2) H(5) 3.522(9) no 55501
O(2) H(25) 3.16(1) no 56501
O(2) H(35) 1.93(2) no 55501
O(2) H(36) 1.94(1) no 55501
O(2) H(37) 3.21(2) no 55501
O(2) H(38) 2.59(1) no 55501
O(2) H(39) 2.60(2) no 55501
O(2) H(40) 1.96(2) no 55501
O(2) H(41) 1.97(1) no 55501
O(2) H(42) 2.55(1) no 55501
O(2) H(43) 2.55(2) no 55501
O(2) H(44) 3.19(1) no 55501
N(1) Ni(1) 1.900(7) yes 55501
N(1) O(1) 2.713(9) yes 55501
N(1) O(2) 3.50(1) yes 55501
N(1) N(2) 2.945(7) yes 55501
N(1) C(1) 2.96(1) yes 55501
N(1) C(6) 2.442(9) yes 55501
N(1) C(9) 2.471(9) yes 55501
N(1) C(10) 2.710(8) yes 55501
N(1) H(3) 1.914(9) no 55501
N(1) H(4) 2.01(1) no 55501
N(1) H(5) 2.01(1) no 55501
N(1) H(6) 2.592(9) no 55501
N(1) H(7) 3.283(9) no 55501
N(1) H(43) 2.80(1) no 55501
N(1) H(46) 2.97(1) no 55501
N(2) Ni(1) 2.839(6) yes 55501
N(2) N(1) 2.945(7) yes 55501
N(2) N(2) 3.380(8) yes 66502
N(2) N(3) 2.144(7) yes 55501
N(2) C(8) 2.388(9) yes 55501
N(2) C(11) 3.45(1) yes 66502
N(2) C(12) 2.178(8) yes 55501
N(2) C(13) 3.582(9) yes 55501
N(2) H(4) 2.49(1) no 55501
N(2) H(5) 3.209(9) no 55501
N(2) H(6) 1.978(7) no 55501
N(2) H(6) 3.575(9) no 66502
N(2) H(7) 1.986(9) no 55501
N(2) H(8) 2.10(1) no 55501
N(2) H(9) 3.104(8) no 55501
N(3) Br(1) 3.454(7) yes 55501
N(3) Ni(1) 2.985(5) yes 55501
N(3) N(2) 2.144(7) yes 55501
N(3) C(9) 3.524(8) yes 55501
N(3) C(11) 2.18(1) yes 55501
N(3) C(14) 2.46(1) yes 55501
N(3) C(15) 2.447(9) yes 55501
N(3) H(6) 3.315(9) no 66502
N(3) H(8) 3.11(1) no 55501
N(3) H(9) 2.089(9) no 55501
N(3) H(10) 1.98(1) no 55501
N(3) H(11) 2.660(9) no 55501
N(3) H(12) 2.63(1) no 55501
N(3) H(13) 3.28(1) no 55501
N(3) H(14) 2.62(1) no 55501
N(3) H(15) 2.649(9) no 55501
N(3) H(16) 3.261(9) no 55501
C(1) Ni(1) 2.876(6) yes 55501
C(1) N(1) 2.96(1) yes 55501
C(1) C(3) 2.396(9) yes 55501
C(1) C(4) 2.856(9) yes 55501
C(1) C(5) 2.46(1) yes 55501
C(1) C(7) 2.47(1) yes 55501
C(1) C(16) 2.55(1) yes 55501
C(1) C(17) 3.07(1) yes 55501
C(1) C(18) 3.11(1) yes 55501
C(1) H(1) 3.25(1) no 55501
C(1) H(2) 3.31(1) no 55501
C(1) H(3) 3.30(1) no 55501
C(1) H(17) 3.30(1) no 55501
C(1) H(19) 2.76(1) no 55501
C(1) H(20) 2.81(1) no 55501
C(1) H(22) 3.36(1) no 55501
C(1) H(46) 3.26(2) no 55501
C(2) O(1) 2.375(8) yes 55501
C(2) C(4) 2.49(1) yes 55501
C(2) C(5) 2.82(1) yes 55501
C(2) C(6) 2.46(1) yes 55501
C(2) C(17) 2.49(1) yes 55501
C(2) C(18) 2.50(1) yes 55501
C(2) C(19) 2.53(2) yes 55501
C(2) H(1) 2.002(9) no 55501
C(2) H(16) 3.399(9) no 64501
C(2) H(17) 2.67(1) no 55501
C(2) H(18) 3.31(1) no 55501
C(2) H(19) 2.67(1) no 55501
C(2) H(20) 2.68(1) no 55501
C(2) H(21) 3.31(1) no 55501
C(2) H(22) 2.68(1) no 55501
C(2) H(23) 2.71(2) no 55501
C(2) H(24) 3.34(2) no 55501
C(2) H(25) 2.71(1) no 55501
C(3) O(1) 3.597(8) yes 55501
C(3) C(1) 2.396(9) yes 55501
C(3) C(5) 2.35(1) yes 55501
C(3) C(6) 2.73(1) yes 55501
C(3) C(16) 2.53(1) yes 55501
C(3) C(17) 3.59(1) yes 55501
C(3) C(18) 3.57(1) yes 55501
C(3) C(19) 2.84(2) yes 55501
C(3) C(20) 2.56(1) yes 55501
C(3) C(22) 3.01(1) yes 55501
C(3) C(23) 3.11(1) yes 55501
C(3) H(2) 3.22(1) no 55501
C(3) H(16) 3.16(1) no 64501
C(3) H(17) 3.52(1) no 55501
C(3) H(22) 3.49(1) no 55501
C(3) H(23) 2.74(2) no 55501
C(3) H(25) 2.75(2) no 55501
C(3) H(29) 3.21(1) no 55501
C(3) H(30) 2.71(1) no 55501
C(3) H(32) 2.80(1) no 55501
C(3) H(33) 3.38(2) no 55501
C(4) C(1) 2.856(9) yes 55501
C(4) C(2) 2.49(1) yes 55501
C(4) C(6) 2.423(9) yes 55501
C(4) C(21) 2.50(2) yes 55501
C(4) C(22) 2.50(1) yes 55501
C(4) C(23) 2.48(1) yes 55501
C(4) H(1) 2.03(1) no 55501
C(4) H(2) 2.00(1) no 55501
C(4) H(16) 3.58(1) no 64501
C(4) H(26) 3.32(2) no 55501
C(4) H(27) 2.68(2) no 55501
C(4) H(28) 2.67(2) no 55501
C(4) H(29) 2.67(1) no 55501
C(4) H(30) 2.67(2) no 55501
C(4) H(31) 3.32(1) no 55501
C(4) H(32) 2.63(1) no 55501
C(4) H(33) 2.66(1) no 55501
C(4) H(34) 3.31(1) no 55501
C(5) C(1) 2.46(1) yes 55501
C(5) C(2) 2.82(1) yes 55501
C(5) C(3) 2.35(1) yes 55501
C(5) C(7) 2.43(1) yes 55501
C(5) C(20) 2.54(1) yes 55501
C(5) C(21) 2.85(2) yes 55501
C(5) C(23) 3.50(1) yes 55501
C(5) H(1) 3.20(1) no 55501
C(5) H(3) 2.54(1) no 55501
C(5) H(21) 3.24(1) no 65501
C(5) H(22) 3.55(1) no 65501
C(5) H(27) 2.69(2) no 55501
C(5) H(28) 2.82(2) no 55501
C(5) H(33) 3.38(1) no 55501
C(6) Ni(1) 3.263(6) yes 55501
C(6) O(1) 2.386(9) yes 55501
C(6) N(1) 2.442(9) yes 55501
C(6) C(2) 2.46(1) yes 55501
C(6) C(3) 2.73(1) yes 55501
C(6) C(4) 2.423(9) yes 55501
C(6) H(2) 2.04(1) no 55501
C(6) H(3) 2.02(1) no 55501
C(6) H(21) 3.54(1) no 65501
C(6) H(43) 3.21(1) no 55501
C(6) H(46) 3.40(1) no 55501
C(7) Ni(1) 2.832(7) yes 55501
C(7) O(1) 2.84(1) yes 55501
C(7) O(2) 3.23(1) yes 55501
C(7) C(1) 2.47(1) yes 55501
C(7) C(5) 2.43(1) yes 55501
C(7) C(8) 2.35(1) yes 55501
C(7) C(9) 3.59(1) yes 55501
C(7) H(2) 2.584(9) no 55501
C(7) H(4) 2.75(1) no 55501
C(7) H(5) 2.42(1) no 55501
C(7) H(21) 3.260(9) no 65501
C(7) H(40) 3.56(1) no 55501
C(7) H(43) 2.84(1) no 55501
C(7) H(46) 3.16(2) no 55501
C(8) Ni(1) 2.963(9) yes 55501
C(8) O(2) 3.40(1) yes 55501
C(8) N(2) 2.388(9) yes 55501
C(8) C(7) 2.35(1) yes 55501
C(8) C(10) 2.85(1) yes 55501
C(8) C(11) 3.509(9) yes 55501
C(8) H(3) 2.395(9) no 55501
C(8) H(6) 2.01(1) no 55501
C(8) H(7) 2.02(1) no 55501
C(8) H(38) 3.34(2) no 55501
C(8) H(43) 3.56(1) no 55501
C(9) Ni(1) 3.124(8) yes 55501
C(9) N(1) 2.471(9) yes 55501
C(9) N(3) 3.524(8) yes 55501
C(9) C(7) 3.59(1) yes 55501
C(9) C(10) 2.43(1) yes 55501
C(9) C(11) 2.543(9) yes 55501
C(9) C(12) 3.576(9) yes 55501
C(9) C(12) 3.59(1) yes 66502
C(9) H(4) 2.00(1) no 55501
C(9) H(5) 2.03(1) no 55501
C(9) H(8) 2.859(9) no 55501
C(9) H(12) 3.59(1) no 65501
C(9) H(12) 3.42(1) no 66502
C(9) H(13) 3.46(1) no 65501
C(10) Br(1) 3.035(9) yes 55501
C(10) N(1) 2.710(8) yes 55501
C(10) C(8) 2.85(1) yes 55501
C(10) C(9) 2.43(1) yes 55501
C(10) C(11) 2.26(1) yes 55501
C(10) C(12) 2.254(9) yes 55501
C(10) C(13) 2.530(8) yes 55501
C(10) C(14) 3.55(1) yes 55501
C(10) C(15) 3.533(9) yes 55501
C(10) H(4) 2.93(1) no 55501
C(10) H(6) 2.727(8) no 55501
C(10) H(7) 3.21(1) no 55501
C(10) H(8) 3.17(1) no 55501
C(10) H(8) 3.57(1) no 66502
C(10) H(9) 3.163(9) no 55501
C(10) H(10) 2.58(1) no 55501
C(10) H(12) 3.45(1) no 55501
C(10) H(14) 3.43(1) no 55501
C(11) N(2) 3.45(1) yes 66502
C(11) N(3) 2.18(1) yes 55501
C(11) C(8) 3.509(9) yes 55501
C(11) C(9) 2.543(9) yes 55501
C(11) C(10) 2.26(1) yes 55501
C(11) C(13) 3.59(1) yes 55501
C(11) H(4) 3.33(1) no 55501
C(11) H(6) 3.152(9) no 55501
C(11) H(6) 3.03(1) no 66502
C(11) H(7) 2.627(9) no 55501
C(11) H(9) 2.03(1) no 55501
C(11) H(13) 3.60(1) no 65501
C(11) H(18) 3.29(1) no 56501
C(12) N(2) 2.178(8) yes 55501
C(12) C(9) 3.576(9) yes 55501
C(12) C(9) 3.59(1) yes 66502
C(12) C(10) 2.254(9) yes 55501
C(12) C(13) 2.52(1) yes 55501
C(12) C(14) 3.11(1) yes 55501
C(12) C(15) 3.04(1) yes 55501
C(12) H(6) 2.84(1) no 66502
C(12) H(8) 2.03(1) no 55501
C(12) H(10) 3.26(1) no 55501
C(12) H(11) 2.86(1) no 55501
C(12) H(12) 3.34(1) no 55501
C(12) H(14) 3.25(1) no 55501
C(12) H(15) 2.78(1) no 55501
C(12) H(18) 3.18(2) no 56501
C(13) Br(1) 3.435(7) yes 55501
C(13) Ni(1) 3.536(6) yes 55501
C(13) N(2) 3.582(9) yes 55501
C(13) C(10) 2.530(8) yes 55501
C(13) C(11) 3.59(1) yes 55501
C(13) C(12) 2.52(1) yes 55501
C(13) H(9) 2.79(1) no 55501
C(13) H(11) 2.04(1) no 55501
C(13) H(12) 2.04(1) no 55501
C(13) H(13) 2.06(1) no 55501
C(13) H(14) 2.05(1) no 55501
C(13) H(15) 2.04(1) no 55501
C(13) H(16) 2.04(1) no 55501
C(14) N(3) 2.46(1) yes 55501
C(14) C(10) 3.55(1) yes 55501
C(14) C(12) 3.11(1) yes 55501
C(14) C(15) 2.53(1) yes 55501
C(14) H(7) 3.52(1) no 66502
C(14) H(9) 3.09(1) no 55501
C(14) H(10) 2.03(1) no 55501
C(14) H(14) 3.34(1) no 55501
C(14) H(15) 2.73(1) no 55501
C(14) H(16) 2.70(1) no 55501
C(14) H(48) 3.28(2) no 66502
C(15) N(3) 2.447(9) yes 55501
C(15) C(10) 3.533(9) yes 55501
C(15) C(12) 3.04(1) yes 55501
C(15) C(14) 2.53(1) yes 55501
C(15) H(9) 3.02(1) no 55501
C(15) H(10) 2.03(1) no 55501
C(15) H(11) 2.72(1) no 55501
C(15) H(12) 3.34(1) no 55501
C(15) H(13) 2.73(1) no 55501
C(15) H(24) 3.55(2) no 56501
C(16) O(1) 2.87(1) yes 55501
C(16) C(1) 2.55(1) yes 55501
C(16) C(3) 2.53(1) yes 55501
C(16) H(1) 2.66(1) no 55501
C(16) H(17) 2.06(1) no 55501
C(16) H(18) 2.06(2) no 55501
C(16) H(19) 2.05(1) no 55501
C(16) H(20) 2.05(1) no 55501
C(16) H(21) 2.06(1) no 55501
C(16) H(22) 2.06(1) no 55501
C(16) H(23) 2.05(1) no 55501
C(16) H(24) 2.07(2) no 55501
C(16) H(25) 2.07(1) no 55501
C(17) O(1) 2.97(1) yes 55501
C(17) C(1) 3.07(1) yes 55501
C(17) C(2) 2.49(1) yes 55501
C(17) C(3) 3.59(1) yes 55501
C(17) C(18) 2.49(1) yes 55501
C(17) C(19) 2.46(1) yes 55501
C(17) H(13) 3.45(1) no 64501
C(17) H(20) 2.66(1) no 55501
C(17) H(21) 2.66(1) no 55501
C(17) H(22) 3.32(1) no 55501
C(17) H(23) 3.28(1) no 55501
C(17) H(24) 2.62(2) no 55501
C(17) H(25) 2.66(1) no 55501
C(17) H(48) 2.85(2) no 75502
C(18) O(1) 3.00(1) yes 55501
C(18) C(1) 3.11(1) yes 55501
C(18) C(2) 2.50(1) yes 55501
C(18) C(3) 3.57(1) yes 55501
C(18) C(17) 2.49(1) yes 55501
C(18) C(19) 2.49(1) yes 55501
C(18) H(17) 3.32(1) no 55501
C(18) H(18) 2.66(1) no 55501
C(18) H(19) 2.66(1) no 55501
C(18) H(23) 2.65(1) no 55501
C(18) H(24) 2.66(1) no 55501
C(18) H(25) 3.32(1) no 55501
C(19) C(2) 2.53(2) yes 55501
C(19) C(3) 2.84(2) yes 55501
C(19) C(17) 2.46(1) yes 55501
C(19) C(18) 2.49(1) yes 55501
C(19) H(1) 2.41(2) no 55501
C(19) H(17) 2.65(1) no 55501
C(19) H(18) 2.62(2) no 55501
C(19) H(19) 3.29(1) no 55501
C(19) H(20) 3.31(1) no 55501
C(19) H(21) 2.63(1) no 55501
C(19) H(22) 2.69(1) no 55501
C(19) H(42) 3.06(2) no 54501
C(20) C(3) 2.56(1) yes 55501
C(20) C(5) 2.54(1) yes 55501
C(20) H(1) 2.67(1) no 55501
C(20) H(2) 2.69(1) no 55501
C(20) H(26) 2.02(2) no 55501
C(20) H(27) 2.01(3) no 55501
C(20) H(28) 2.01(2) no 55501
C(20) H(29) 2.03(1) no 55501
C(20) H(30) 2.04(2) no 55501
C(20) H(31) 2.05(1) no 55501
C(20) H(32) 2.01(2) no 55501
C(20) H(33) 2.02(1) no 55501
C(20) H(34) 2.03(1) no 55501
C(21) C(4) 2.50(2) yes 55501
C(21) C(5) 2.85(2) yes 55501
C(21) C(22) 2.38(3) yes 55501
C(21) C(23) 2.48(2) yes 55501
C(21) H(2) 2.49(2) no 55501
C(21) H(29) 2.54(3) no 55501
C(21) H(30) 3.22(3) no 55501
C(21) H(31) 2.55(3) no 55501
C(21) H(32) 3.28(3) no 55501
C(21) H(33) 2.70(2) no 55501
C(21) H(34) 2.66(2) no 55501
C(22) C(3) 3.01(1) yes 55501
C(22) C(4) 2.50(1) yes 55501
C(22) C(21) 2.38(3) yes 55501
C(22) C(23) 2.41(2) yes 55501
C(22) H(1) 2.78(2) no 55501
C(22) H(26) 2.54(3) no 55501
C(22) H(27) 3.22(3) no 55501
C(22) H(28) 2.55(3) no 55501
C(22) H(32) 2.57(2) no 55501
C(22) H(33) 3.24(2) no 55501
C(22) H(34) 2.58(2) no 55501
C(23) C(3) 3.11(1) yes 55501
C(23) C(4) 2.48(1) yes 55501
C(23) C(5) 3.50(1) yes 55501
C(23) C(21) 2.48(2) yes 55501
C(23) C(22) 2.41(2) yes 55501
C(23) H(1) 2.96(2) no 55501
C(23) H(14) 3.34(1) no 64501
C(23) H(26) 2.65(2) no 55501
C(23) H(27) 2.69(3) no 55501
C(23) H(28) 3.29(2) no 55501
C(23) H(29) 3.23(2) no 55501
C(23) H(30) 2.58(2) no 55501
C(23) H(31) 2.59(2) no 55501
C(23) H(42) 3.47(2) no 64501
C(23) H(44) 3.16(1) no 64501
C(24) C(26) 2.36(2) yes 55501
C(24) H(3) 3.26(2) no 55501
C(24) H(32) 3.49(3) no 56501
C(24) H(37) 2.03(2) no 55501
C(24) H(38) 2.00(2) no 55501
C(24) H(39) 2.02(2) no 55501
C(24) H(40) 2.55(3) no 55501
C(24) H(41) 2.60(2) no 55501
C(25) O(2) 2.40(2) yes 55501
C(25) H(3) 3.44(2) no 55501
C(25) H(4) 3.53(2) no 55501
C(25) H(5) 3.52(2) no 55501
C(25) H(10) 3.06(1) no 65501
C(25) H(16) 3.56(2) no 65501
C(25) H(20) 3.47(2) no 65501
C(25) H(32) 3.39(2) no 56501
C(25) H(35) 1.99(2) no 55501
C(25) H(36) 2.02(2) no 55501
C(25) H(44) 3.39(2) no 65501
C(26) C(24) 2.36(2) yes 55501
C(26) H(3) 3.54(1) no 55501
C(26) H(35) 2.56(3) no 55501
C(26) H(36) 2.55(2) no 55501
C(26) H(42) 2.02(2) no 55501
C(26) H(43) 2.02(2) no 55501
C(26) H(44) 2.02(2) no 55501
C(27) O(2) 2.36(2) yes 55501
C(27) H(14) 3.36(1) no 55501
C(27) H(24) 3.51(2) no 56501
C(27) H(40) 2.02(2) no 55501
C(27) H(41) 2.02(2) no 55501
C(28) C(12) 3.54(1) yes 64501
C(28) C(28) 2.55(2) yes 75502
C(28) C(29) 2.26(3) yes 75502
C(28) C(30) 2.35(2) yes 55501
C(28) H(1) 1.28(2) no 65503
C(28) H(9) 2.72(1) no 64501
C(28) H(9) 3.28(1) no 66502
C(28) H(11) 2.91(1) no 66502
C(28) H(45) 2.05(2) no 55501
C(28) H(45) 3.13(3) no 75502
C(28) H(46) 3.24(2) no 55501
C(28) H(46) 1.97(2) no 75502
C(28) H(47) 2.03(2) no 55501
C(28) H(48) 1.97(3) no 55501
C(28) H(49) 2.01(3) no 55501
C(29) C(28) 2.26(3) yes 75502
C(29) C(29) 2.74(2) yes 75502
C(29) C(30) 2.42(2) yes 75502
C(29) C(31) 2.42(3) yes 55501
C(29) H(1) 1.37(2) no 65503
C(29) H(6) 3.33(1) no 55501
C(29) H(9) 2.80(1) no 64501
C(29) H(9) 3.29(2) no 66502
C(29) H(11) 3.25(1) no 66502
C(29) H(18) 3.45(2) no 65501
C(29) H(46) 2.07(3) no 55501
C(29) H(46) 3.26(2) no 75502
C(29) H(47) 3.04(2) no 55501
C(29) H(48) 3.01(3) no 55501
C(29) H(49) 2.42(3) no 55501
C(30) C(28) 2.35(2) yes 55501
C(30) C(29) 2.42(2) yes 75502
C(30) C(30) 2.82(2) yes 75502
C(30) C(31) 2.37(3) yes 75502
C(30) H(1) 1.41(2) no 65503
C(30) H(6) 3.21(1) no 55501
C(30) H(9) 3.14(1) no 64501
C(30) H(9) 3.01(1) no 66502
C(30) H(11) 3.39(2) no 64501
C(30) H(15) 3.36(1) no 64501
C(30) H(45) 2.03(3) no 55501
C(30) H(45) 3.26(2) no 75502
C(30) H(47) 2.61(3) no 75502
C(30) H(48) 2.59(3) no 75502
C(30) H(49) 3.16(3) no 75502
C(31) Br(1) 2.75(2) yes 65503
C(31) Ni(1) 2.75(2) yes 65503
C(31) C(29) 2.42(3) yes 55501
C(31) C(30) 2.37(3) yes 75502
C(31) H(8) 3.33(2) no 64501
C(31) H(9) 3.27(2) no 64501
C(31) H(11) 3.11(2) no 66502
C(31) H(17) 3.54(2) no 75502
C(31) H(18) 3.39(2) no 65501
C(31) H(19) 3.39(3) no 65501
C(31) H(19) 3.06(2) no 75502
C(31) H(45) 2.58(2) no 55501
C(31) H(46) 2.51(3) no 75502
H(1) C(1) 3.25(1) no 55501
H(1) C(2) 2.002(9) no 55501
H(1) C(4) 2.03(1) no 55501
H(1) C(5) 3.20(1) no 55501
H(1) C(16) 2.66(1) no 55501
H(1) C(19) 2.41(2) no 55501
H(1) C(20) 2.67(1) no 55501
H(1) C(22) 2.78(2) no 55501
H(1) C(23) 2.96(2) no 55501
H(2) C(1) 3.31(1) no 55501
H(2) C(3) 3.22(1) no 55501
H(2) C(4) 2.00(1) no 55501
H(2) C(6) 2.04(1) no 55501
H(2) C(7) 2.584(9) no 55501
H(2) C(18) 3.21(1) no 65501
H(2) C(20) 2.69(1) no 55501
H(2) C(21) 2.49(2) no 55501
H(3) O(2) 2.83(1) no 55501
H(3) N(1) 1.914(9) no 55501
H(3) C(1) 3.30(1) no 55501
H(3) C(5) 2.54(1) no 55501
H(3) C(6) 2.02(1) no 55501
H(3) C(8) 2.395(9) no 55501
H(3) C(18) 3.082(9) no 65501
H(3) C(24) 3.26(2) no 55501
H(3) C(25) 3.44(2) no 55501
H(3) C(26) 3.54(1) no 55501
H(4) Ni(1) 3.36(1) no 55501
H(4) O(2) 2.78(1) no 55501
H(4) N(1) 2.01(1) no 55501
H(4) N(2) 2.49(1) no 55501
H(4) C(7) 2.75(1) no 55501
H(4) C(9) 2.00(1) no 55501
H(4) C(10) 2.93(1) no 55501
H(4) C(11) 3.33(1) no 55501
H(4) C(25) 3.53(2) no 55501
H(5) Br(1) 3.137(8) no 65501
H(5) O(2) 3.522(9) no 55501
H(5) N(1) 2.01(1) no 55501
H(5) N(2) 3.209(9) no 55501
H(5) C(7) 2.42(1) no 55501
H(5) C(9) 2.03(1) no 55501
H(5) C(25) 3.52(2) no 55501
H(6) Ni(1) 3.029(7) no 55501
H(6) N(1) 2.592(9) no 55501
H(6) N(2) 1.978(7) no 55501
H(6) N(2) 3.575(9) no 66502
H(6) N(3) 3.315(9) no 66502
H(6) C(8) 2.01(1) no 55501
H(6) C(10) 2.727(8) no 55501
H(6) C(11) 3.152(9) no 55501
H(6) C(11) 3.03(1) no 66502
H(6) C(12) 2.84(1) no 66502
H(6) C(29) 3.33(1) no 55501
H(6) C(30) 3.21(1) no 55501
H(7) Br(1) 3.548(7) no 65501
H(7) N(1) 3.283(9) no 55501
H(7) N(2) 1.986(9) no 55501
H(7) C(8) 2.02(1) no 55501
H(7) C(10) 3.21(1) no 55501
H(7) C(11) 2.627(9) no 55501
H(7) C(14) 3.16(1) no 65501
H(7) C(14) 3.52(1) no 66502
H(8) Br(1) 2.969(7) no 66502
H(8) N(2) 2.10(1) no 55501
H(8) N(3) 3.11(1) no 55501
H(8) C(9) 2.859(9) no 55501
H(8) C(10) 3.17(1) no 55501
H(8) C(10) 3.57(1) no 66502
H(8) C(12) 2.03(1) no 55501
H(9) Br(1) 2.729(6) no 56503
H(9) Ni(1) 2.729(6) no 56503
H(9) O(1) 2.729(8) no 56503
H(9) O(2) 2.729(9) no 56503
H(9) N(1) 2.729(8) no 56503
H(9) N(2) 3.104(8) no 55501
H(9) N(2) 2.729(8) no 56503
H(9) N(3) 2.089(9) no 55501
H(9) N(3) 2.729(8) no 56503
H(9) C(1) 2.729(9) no 56503
H(9) C(2) 2.729(9) no 56503
H(9) C(3) 2.729(9) no 56503
H(9) C(4) 2.729(9) no 56503
H(9) C(5) 2.729(9) no 56503
H(9) C(6) 2.729(9) no 56503
H(9) C(7) 2.729(9) no 56503
H(9) C(8) 2.729(9) no 56503
H(9) C(9) 2.729(9) no 56503
H(9) C(10) 3.163(9) no 55501
H(9) C(10) 2.729(8) no 56503
H(9) C(11) 2.03(1) no 55501
H(9) C(11) 2.729(9) no 56503
H(9) C(12) 2.729(9) no 56503
H(9) C(13) 2.79(1) no 55501
H(9) C(13) 2.729(9) no 56503
H(9) C(14) 3.09(1) no 55501
H(9) C(14) 2.729(9) no 56503
H(9) C(15) 3.02(1) no 55501
H(9) C(15) 2.73(1) no 56503
H(9) C(16) 2.729(9) no 56503
H(9) C(17) 2.73(1) no 56503
H(9) C(18) 2.73(1) no 56503
H(9) C(19) 2.73(1) no 56503
H(9) C(20) 2.729(9) no 56503
H(9) C(21) 2.73(2) no 56503
H(9) C(22) 2.73(1) no 56503
H(9) C(23) 2.73(1) no 56503
H(9) C(24) 2.73(2) no 56503
H(9) C(25) 2.73(1) no 56503
H(9) C(26) 2.73(1) no 56503
H(9) C(27) 2.73(1) no 56503
H(9) C(28) 3.28(1) no 66502
H(9) C(28) 2.73(1) no 56503
H(9) C(29) 3.29(2) no 66502
H(9) C(29) 2.73(1) no 56503
H(9) C(30) 3.01(1) no 66502
H(9) C(30) 2.73(1) no 56503
H(9) C(31) 2.73(2) no 56503
H(10) Br(1) 2.870(7) no 55501
H(10) Ni(1) 3.033(6) no 55501
H(10) N(3) 1.98(1) no 55501
H(10) C(10) 2.58(1) no 55501
H(10) C(12) 3.26(1) no 55501
H(10) C(14) 2.03(1) no 55501
H(10) C(15) 2.03(1) no 55501
H(11) Br(1) 3.407(9) no 56503
H(11) Ni(1) 3.407(9) no 56503
H(11) O(1) 3.41(1) no 56503
H(11) O(2) 3.41(1) no 56503
H(11) N(1) 3.41(1) no 56503
H(11) N(2) 3.41(1) no 56503
H(11) N(3) 2.660(9) no 55501
H(11) N(3) 3.41(1) no 56503
H(11) C(1) 3.41(1) no 56503
H(11) C(2) 3.41(1) no 56503
H(11) C(3) 3.41(1) no 56503
H(11) C(4) 3.41(1) no 56503
H(11) C(5) 3.41(1) no 56503
H(11) C(6) 3.41(1) no 56503
H(11) C(7) 3.41(1) no 56503
H(11) C(8) 3.41(1) no 56503
H(11) C(9) 3.41(1) no 56503
H(11) C(10) 3.41(1) no 56503
H(11) C(11) 3.41(1) no 56503
H(11) C(12) 2.86(1) no 55501
H(11) C(12) 3.41(1) no 56503
H(11) C(13) 2.04(1) no 55501
H(11) C(13) 3.41(1) no 56503
H(11) C(14) 3.41(1) no 56503
H(11) C(15) 2.72(1) no 55501
H(11) C(15) 3.41(1) no 56503
H(11) C(16) 3.41(1) no 56503
H(11) C(17) 3.41(1) no 56503
H(11) C(18) 3.41(1) no 56503
H(11) C(19) 3.41(1) no 56503
H(11) C(20) 3.41(1) no 56503
H(11) C(21) 3.41(2) no 56503
H(11) C(22) 3.41(2) no 56503
H(11) C(23) 3.41(2) no 56503
H(11) C(24) 3.41(2) no 56503
H(11) C(25) 3.41(2) no 56503
H(11) C(26) 3.41(2) no 56503
H(11) C(27) 3.41(2) no 56503
H(11) C(28) 2.91(1) no 66502
H(11) C(28) 3.41(2) no 56503
H(11) C(29) 3.25(1) no 66502
H(11) C(29) 3.41(2) no 56503
H(11) C(30) 3.41(2) no 56503
H(11) C(31) 3.11(2) no 66502
H(11) C(31) 3.41(2) no 56503
H(12) Br(1) 3.019(7) no 55501
H(12) Br(1) 3.529(8) no 56502
H(12) N(3) 2.63(1) no 55501
H(12) C(9) 3.42(1) no 66502
H(12) C(10) 3.45(1) no 55501
H(12) C(12) 3.34(1) no 55501
H(12) C(13) 2.04(1) no 55501
H(12) C(15) 3.34(1) no 55501
H(13) N(3) 3.28(1) no 55501
H(13) C(13) 2.06(1) no 55501
H(13) C(15) 2.73(1) no 55501
H(14) N(3) 2.62(1) no 55501
H(14) C(10) 3.43(1) no 55501
H(14) C(12) 3.25(1) no 55501
H(14) C(13) 2.05(1) no 55501
H(14) C(14) 3.34(1) no 55501
H(14) C(27) 3.36(1) no 55501
H(15) N(3) 2.649(9) no 55501
H(15) C(12) 2.78(1) no 55501
H(15) C(13) 2.04(1) no 55501
H(15) C(14) 2.73(1) no 55501
H(16) N(3) 3.261(9) no 55501
H(16) C(13) 2.04(1) no 55501
H(16) C(14) 2.70(1) no 55501
H(17) O(1) 3.42(1) no 55501
H(17) C(1) 3.30(1) no 55501
H(17) C(2) 2.67(1) no 55501
H(17) C(3) 3.52(1) no 55501
H(17) C(14) 3.28(1) no 64501
H(17) C(15) 3.57(1) no 64501
H(17) C(16) 2.06(1) no 55501
H(17) C(18) 3.32(1) no 55501
H(17) C(19) 2.65(1) no 55501
H(17) C(31) 3.54(2) no 75502
H(18) C(2) 3.31(1) no 55501
H(18) C(11) 3.29(1) no 54501
H(18) C(12) 3.18(2) no 54501
H(18) C(16) 2.06(2) no 55501
H(18) C(18) 2.66(1) no 55501
H(18) C(19) 2.62(2) no 55501
H(19) Br(1) 3.467(8) no 55501
H(19) O(1) 2.32(1) no 55501
H(19) C(1) 2.76(1) no 55501
H(19) C(2) 2.67(1) no 55501
H(19) C(16) 2.05(1) no 55501
H(19) C(18) 2.66(1) no 55501
H(19) C(19) 3.29(1) no 55501
H(19) C(31) 3.06(2) no 75502
H(20) Br(1) 3.357(9) no 55501
H(20) O(1) 2.37(1) no 55501
H(20) C(1) 2.81(1) no 55501
H(20) C(2) 2.68(1) no 55501
H(20) C(16) 2.05(1) no 55501
H(20) C(17) 2.66(1) no 55501
H(20) C(19) 3.31(1) no 55501
H(21) C(2) 3.31(1) no 55501
H(21) C(16) 2.06(1) no 55501
H(21) C(17) 2.66(1) no 55501
H(21) C(19) 2.63(1) no 55501
H(22) O(1) 3.47(1) no 55501
H(22) C(1) 3.36(1) no 55501
H(22) C(2) 2.68(1) no 55501
H(22) C(3) 3.49(1) no 55501
H(22) C(16) 2.06(1) no 55501
H(22) C(17) 3.32(1) no 55501
H(22) C(19) 2.69(1) no 55501
H(23) C(2) 2.71(2) no 55501
H(23) C(3) 2.74(2) no 55501
H(23) C(16) 2.05(1) no 55501
H(23) C(17) 3.28(1) no 55501
H(23) C(18) 2.65(1) no 55501
H(24) C(2) 3.34(2) no 55501
H(24) C(15) 3.55(2) no 54501
H(24) C(16) 2.07(2) no 55501
H(24) C(17) 2.62(2) no 55501
H(24) C(18) 2.66(1) no 55501
H(24) C(27) 3.51(2) no 54501
H(25) O(2) 3.16(1) no 54501
H(25) C(2) 2.71(1) no 55501
H(25) C(3) 2.75(2) no 55501
H(25) C(16) 2.07(1) no 55501
H(25) C(17) 2.66(1) no 55501
H(25) C(18) 3.32(1) no 55501
H(26) C(4) 3.32(2) no 55501
H(26) C(20) 2.02(2) no 55501
H(26) C(22) 2.54(3) no 55501
H(26) C(23) 2.65(2) no 55501
H(27) C(4) 2.68(2) no 55501
H(27) C(5) 2.69(2) no 55501
H(27) C(20) 2.01(3) no 55501
H(27) C(22) 3.22(3) no 55501
H(27) C(23) 2.69(3) no 55501
H(28) C(4) 2.67(2) no 55501
H(28) C(5) 2.82(2) no 55501
H(28) C(20) 2.01(2) no 55501
H(28) C(22) 2.55(3) no 55501
H(28) C(23) 3.29(2) no 55501
H(29) C(3) 3.21(1) no 55501
H(29) C(4) 2.67(1) no 55501
H(29) C(20) 2.03(1) no 55501
H(29) C(21) 2.54(3) no 55501
H(29) C(23) 3.23(2) no 55501
H(30) C(3) 2.71(1) no 55501
H(30) C(4) 2.67(2) no 55501
H(30) C(20) 2.04(2) no 55501
H(30) C(21) 3.22(3) no 55501
H(30) C(23) 2.58(2) no 55501
H(31) C(4) 3.32(1) no 55501
H(31) C(20) 2.05(1) no 55501
H(31) C(21) 2.55(3) no 55501
H(31) C(23) 2.59(2) no 55501
H(32) C(3) 2.80(1) no 55501
H(32) C(4) 2.63(1) no 55501
H(32) C(20) 2.01(2) no 55501
H(32) C(21) 3.28(3) no 55501
H(32) C(22) 2.57(2) no 55501
H(32) C(24) 3.49(3) no 54501
H(32) C(25) 3.39(2) no 54501
H(33) C(3) 3.38(2) no 55501
H(33) C(4) 2.66(1) no 55501
H(33) C(5) 3.38(1) no 55501
H(33) C(15) 3.30(2) no 64501
H(33) C(20) 2.02(1) no 55501
H(33) C(21) 2.70(2) no 55501
H(33) C(22) 3.24(2) no 55501
H(33) C(27) 3.21(1) no 64501
H(34) C(4) 3.31(1) no 55501
H(34) C(20) 2.03(1) no 55501
H(34) C(21) 2.66(2) no 55501
H(34) C(22) 2.58(2) no 55501
H(34) C(27) 3.57(2) no 64501
H(35) O(2) 1.93(2) no 55501
H(35) C(25) 1.99(2) no 55501
H(35) C(26) 2.56(3) no 55501
H(36) O(2) 1.94(1) no 55501
H(36) C(25) 2.02(2) no 55501
H(36) C(26) 2.55(2) no 55501
H(37) O(2) 3.21(2) no 55501
H(37) C(24) 2.03(2) no 55501
H(37) C(27) 3.14(2) no 65501
H(38) O(2) 2.59(1) no 55501
H(38) C(8) 3.34(2) no 55501
H(38) C(18) 3.26(2) no 65501
H(38) C(24) 2.00(2) no 55501
H(39) O(2) 2.60(2) no 55501
H(39) C(13) 3.12(1) no 65501
H(39) C(15) 3.01(2) no 65501
H(39) C(24) 2.02(2) no 55501
H(40) O(2) 1.96(2) no 55501
H(40) C(7) 3.56(1) no 55501
H(40) C(24) 2.55(3) no 55501
H(40) C(27) 2.02(2) no 55501
H(41) O(2) 1.97(1) no 55501
H(41) C(24) 2.60(2) no 55501
H(41) C(27) 2.02(2) no 55501
H(42) O(2) 2.55(1) no 55501
H(42) C(19) 3.06(2) no 56501
H(42) C(26) 2.02(2) no 55501
H(43) Ni(1) 3.21(1) no 55501
H(43) O(2) 2.55(2) no 55501
H(43) N(1) 2.80(1) no 55501
H(43) C(6) 3.21(1) no 55501
H(43) C(7) 2.84(1) no 55501
H(43) C(8) 3.56(1) no 55501
H(43) C(26) 2.02(2) no 55501
H(44) O(2) 3.19(1) no 55501
H(44) C(26) 2.02(2) no 55501
H(45) Br(1) 3.42(2) no 65501
H(45) Br(1) 2.32(2) no 65503
H(45) Ni(1) 2.32(2) no 65503
H(45) C(17) 3.55(2) no 65501
H(45) C(28) 2.05(2) no 55501
H(45) C(28) 3.13(3) no 75502
H(45) C(30) 2.03(3) no 55501
H(45) C(30) 3.26(2) no 75502
H(45) C(31) 2.58(2) no 55501
H(46) Br(1) 2.36(1) no 65503
H(46) Ni(1) 3.22(1) no 55501
H(46) Ni(1) 2.36(1) no 65503
H(46) O(1) 3.01(2) no 55501
H(46) N(1) 2.97(1) no 55501
H(46) C(1) 3.26(2) no 55501
H(46) C(6) 3.40(1) no 55501
H(46) C(7) 3.16(2) no 55501
H(46) C(28) 3.24(2) no 55501
H(46) C(28) 1.97(2) no 75502
H(46) C(29) 2.07(3) no 55501
H(46) C(29) 3.26(2) no 75502
H(46) C(31) 2.51(3) no 75502
H(47) Br(1) 3.27(2) no 75502
H(47) Br(1) 3.21(2) no 65503
H(47) Ni(1) 3.21(2) no 65503
H(47) C(11) 3.17(2) no 64501
H(47) C(12) 3.41(2) no 64501
H(47) C(28) 2.03(2) no 55501
H(47) C(29) 3.04(2) no 55501
H(47) C(30) 2.61(3) no 75502
H(48) Br(1) 3.20(2) no 65503
H(48) Ni(1) 3.20(2) no 65503
H(48) C(14) 3.28(2) no 66502
H(48) C(17) 2.85(2) no 75502
H(48) C(28) 1.97(3) no 55501
H(48) C(29) 3.01(3) no 55501
H(48) C(30) 2.59(3) no 75502
H(49) Br(1) 3.20(2) no 65501
H(49) Br(1) 3.19(3) no 65503
H(49) Ni(1) 3.19(3) no 65503
H(49) C(17) 3.10(2) no 65501
H(49) C(28) 2.01(3) no 55501
H(49) C(29) 2.42(3) no 55501
H(49) C(30) 3.16(3) no 75502

loop_
_geom_torsion_atom_site_label_1
_geom_torsion_atom_site_label_2
_geom_torsion_atom_site_label_3
_geom_torsion_atom_site_label_4
_geom_torsion
_geom_torsion_publ_flag
Br(1) Ni(1) O(1) C(1) -175.3(5) yes
N(1) Ni(1) O(1) C(1) 17.6(5) yes
Br(1) Ni(1) N(1) C(7) -100.6(9) yes
Br(1) Ni(1) N(1) C(8) 79(1) yes
O(1) Ni(1) N(1) C(7) -15.1(5) yes
O(1) Ni(1) N(1) C(8) 165.2(4) yes
C(10) Ni(1) N(1) C(7) 158.9(5) yes
C(10) Ni(1) N(1) C(8) -20.7(5) yes
Br(1) Ni(1) C(10) N(2) -125.8(6) yes
Br(1) Ni(1) C(10) N(3) 54.3(7) yes
N(1) Ni(1) C(10) N(2) 41.4(6) yes
N(1) Ni(1) C(10) N(3) -138.4(7) yes
Ni(1) O(1) C(1) C(2) 172.1(5) yes
Ni(1) O(1) C(1) C(6) -9.0(8) yes
C(26) O(2) C(24) C(25) -179(359) yes
C(26) O(2) C(24) H(35) -61(2) no
C(26) O(2) C(24) H(36) 58(1) no
C(24) O(2) C(26) C(27) -177.3(9) yes
C(24) O(2) C(26) H(40) -58(2) no
C(24) O(2) C(26) H(41) 62(1) no
Ni(1) N(1) C(7) C(6) 5(1) yes
Ni(1) N(1) C(7) H(3) -174.2(6) no
C(8) N(1) C(7) C(6) -174.7(6) yes
C(8) N(1) C(7) H(3) 5.5(9) no
Ni(1) N(1) C(8) C(9) -27.1(7) yes
Ni(1) N(1) C(8) H(4) 91.7(9) no
Ni(1) N(1) C(8) H(5) -149.1(7) no
C(7) N(1) C(8) C(9) 153.3(5) yes
C(7) N(1) C(8) H(4) -87.9(8) no
C(7) N(1) C(8) H(5) 31(1) no
C(10) N(2) C(9) C(8) -50(1) yes
C(10) N(2) C(9) H(6) 68.6(9) no
C(10) N(2) C(9) H(7) -170.9(8) no
C(11) N(2) C(9) C(8) 117.1(7) yes
C(11) N(2) C(9) H(6) -124.0(9) no
C(11) N(2) C(9) H(7) -3(1) no
C(9) N(2) C(10) Ni(1) -10.5(9) yes
C(9) N(2) C(10) N(3) 169.4(6) yes
C(11) N(2) C(10) Ni(1) -179(359) yes
C(11) N(2) C(10) N(3) 0.1(8) yes
C(9) N(2) C(11) C(12) -169.0(7) yes
C(9) N(2) C(11) H(8) 9(1) no
C(10) N(2) C(11) C(12) -0.5(9) yes
C(10) N(2) C(11) H(8) 178(1) no
C(12) N(3) C(10) Ni(1) -179(359) yes
C(12) N(3) C(10) N(2) 0.2(8) yes
C(13) N(3) C(10) Ni(1) 3(1) yes
C(13) N(3) C(10) N(2) -176.5(6) yes
C(10) N(3) C(12) C(11) -0.5(9) yes
C(10) N(3) C(12) H(9) 178(1) no
C(13) N(3) C(12) C(11) 176.4(7) yes
C(13) N(3) C(12) H(9) -4(1) no
C(10) N(3) C(13) C(14) -117.9(7) yes
C(10) N(3) C(13) C(15) 117.2(8) yes
C(10) N(3) C(13) H(10) 0(1) no
C(12) N(3) C(13) C(14) 65.7(9) yes
C(12) N(3) C(13) C(15) -59.2(8) yes
C(12) N(3) C(13) H(10) -176.7(8) no
O(1) C(1) C(2) C(3) -177.8(6) yes
O(1) C(1) C(2) C(16) 2.3(9) yes
C(6) C(1) C(2) C(3) 3.3(8) yes
C(6) C(1) C(2) C(16) -176.6(6) yes
O(1) C(1) C(6) C(5) 177.4(6) yes
O(1) C(1) C(6) C(7) -7.4(9) yes
C(2) C(1) C(6) C(5) -3.6(9) yes
C(2) C(1) C(6) C(7) 171.6(5) yes
C(1) C(2) C(3) C(4) 0(1) yes
C(1) C(2) C(3) H(1) -179(359) no
C(16) C(2) C(3) C(4) -179.7(6) yes
C(16) C(2) C(3) H(1) 0(1) no
C(1) C(2) C(16) C(17) 58.2(8) yes
C(1) C(2) C(16) C(18) -62.1(9) yes
C(1) C(2) C(16) C(19) 177.0(6) yes
C(3) C(2) C(16) C(17) -121.7(7) yes
C(3) C(2) C(16) C(18) 118.1(7) yes
C(3) C(2) C(16) C(19) -2.9(9) yes
C(2) C(3) C(4) C(5) -3(1) yes
C(2) C(3) C(4) C(20) 178.2(6) yes
H(1) C(3) C(4) C(5) 176.3(7) no
H(1) C(3) C(4) C(20) -1(1) no
C(3) C(4) C(5) C(6) 3.5(9) yes
C(3) C(4) C(5) H(2) -178.1(7) no
C(20) C(4) C(5) C(6) -178.6(6) yes
C(20) C(4) C(5) H(2) 0(1) no
C(3) C(4) C(20) C(21) -168.1(8) yes
C(3) C(4) C(20) C(22) -51(1) yes
C(3) C(4) C(20) C(23) 65(1) yes
C(5) C(4) C(20) C(21) 14(1) yes
C(5) C(4) C(20) C(22) 131.0(9) yes
C(5) C(4) C(20) C(23) -112(1) yes
C(4) C(5) C(6) C(1) 0.1(9) yes
C(4) C(5) C(6) C(7) -175.2(6) yes
H(2) C(5) C(6) C(1) -178.3(7) no
H(2) C(5) C(6) C(7) 6(1) no
C(1) C(6) C(7) N(1) 8(1) yes
C(1) C(6) C(7) H(3) -171.4(7) no
C(5) C(6) C(7) N(1) -175.9(6) yes
C(5) C(6) C(7) H(3) 3(1) no
N(1) C(8) C(9) N(2) 68.0(8) yes
N(1) C(8) C(9) H(6) -51.3(9) no
N(1) C(8) C(9) H(7) -171.3(7) no
H(4) C(8) C(9) N(2) -51(1) no
H(4) C(8) C(9) H(6) -170(1) no
H(4) C(8) C(9) H(7) 69(1) no
H(5) C(8) C(9) N(2) -170.6(9) no
H(5) C(8) C(9) H(6) 70(1) no
H(5) C(8) C(9) H(7) -49(1) no
N(2) C(11) C(12) N(3) 0.6(9) yes
N(2) C(11) C(12) H(9) -178(1) no
H(8) C(11) C(12) N(3) -177(1) no
H(8) C(11) C(12) H(9) 2(1) no
N(3) C(13) C(14) H(11) -62.1(9) no
N(3) C(13) C(14) H(12) 57(1) no
N(3) C(13) C(14) H(13) 177.6(9) no
C(15) C(13) C(14) H(11) 61.1(9) no
C(15) C(13) C(14) H(12) -179.5(9) no
C(15) C(13) C(14) H(13) -59(1) no
H(10) C(13) C(14) H(11) -179.5(8) no
H(10) C(13) C(14) H(12) -60(1) no
H(10) C(13) C(14) H(13) 60(1) no
N(3) C(13) C(15) H(14) -57(1) no
N(3) C(13) C(15) H(15) 62(1) no
N(3) C(13) C(15) H(16) -177.8(8) no
C(14) C(13) C(15) H(14) 178(1) no
C(14) C(13) C(15) H(15) -61(1) no
C(14) C(13) C(15) H(16) 58(1) no
H(10) C(13) C(15) H(14) 59(1) no
H(10) C(13) C(15) H(15) 179(508) no
H(10) C(13) C(15) H(16) -60(1) no
C(2) C(16) C(17) H(17) 59(1) no
C(2) C(16) C(17) H(18) 179(719) no
C(2) C(16) C(17) H(19) -60(1) no
C(18) C(16) C(17) H(17) -179(1) no
C(18) C(16) C(17) H(18) -58(1) no
C(18) C(16) C(17) H(19) 61(1) no
C(19) C(16) C(17) H(17) -62(1) no
C(19) C(16) C(17) H(18) 57(1) no
C(19) C(16) C(17) H(19) 177(1) no
C(2) C(16) C(18) H(20) 60(1) no
C(2) C(16) C(18) H(21) -179(508) no
C(2) C(16) C(18) H(22) -59(1) no
C(17) C(16) C(18) H(20) -60(1) no
C(17) C(16) C(18) H(21) 58(1) no
C(17) C(16) C(18) H(22) 179(1) no
C(19) C(16) C(18) H(20) -176(1) no
C(19) C(16) C(18) H(21) -56(1) no
C(19) C(16) C(18) H(22) 63(1) no
C(2) C(16) C(19) H(23) 61(1) no
C(2) C(16) C(19) H(24) -178(1) no
C(2) C(16) C(19) H(25) -58(1) no
C(17) C(16) C(19) H(23) -177(1) no
C(17) C(16) C(19) H(24) -57(1) no
C(17) C(16) C(19) H(25) 62(1) no
C(18) C(16) C(19) H(23) -60(1) no
C(18) C(16) C(19) H(24) 58(1) no
C(18) C(16) C(19) H(25) 179(359) no
C(4) C(20) C(21) H(26) 178(1) no
C(4) C(20) C(21) H(27) -60(1) no
C(4) C(20) C(21) H(28) 58(1) no
C(22) C(20) C(21) H(26) 58(1) no
C(22) C(20) C(21) H(27) 178(1) no
C(22) C(20) C(21) H(28) -61(1) no
C(23) C(20) C(21) H(26) -56(1) no
C(23) C(20) C(21) H(27) 63(1) no
C(23) C(20) C(21) H(28) -176(1) no
C(4) C(20) C(22) H(29) -60(1) no
C(4) C(20) C(22) H(30) 59(1) no
C(4) C(20) C(22) H(31) 179(359) no
C(21) C(20) C(22) H(29) 60(1) no
C(21) C(20) C(22) H(30) -179(508) no
C(21) C(20) C(22) H(31) -59(1) no
C(23) C(20) C(22) H(29) -179(622) no
C(23) C(20) C(22) H(30) -60(1) no
C(23) C(20) C(22) H(31) 60(1) no
C(4) C(20) C(23) H(32) -58(1) no
C(4) C(20) C(23) H(33) 61(1) no
C(4) C(20) C(23) H(34) -178(1) no
C(21) C(20) C(23) H(32) 175(1) no
C(21) C(20) C(23) H(33) -64(1) no
C(21) C(20) C(23) H(34) 55(1) no
C(22) C(20) C(23) H(32) 61(1) no
C(22) C(20) C(23) H(33) -179(359) no
C(22) C(20) C(23) H(34) -58(2) no
O(2) C(24) C(25) H(37) 179(507) no
O(2) C(24) C(25) H(38) -61(1) no
O(2) C(24) C(25) H(39) 58(2) no
H(35) C(24) C(25) H(37) 59(2) no
H(35) C(24) C(25) H(38) 179(803) no
H(35) C(24) C(25) H(39) -61(2) no
H(36) C(24) C(25) H(37) -58(2) no
H(36) C(24) C(25) H(38) 61(2) no
H(36) C(24) C(25) H(39) -179(880) no
O(2) C(26) C(27) H(42) -60(1) no
O(2) C(26) C(27) H(43) 59(1) no
O(2) C(26) C(27) H(44) 179(508) no
H(40) C(26) C(27) H(42) -179(508) no
H(40) C(26) C(27) H(43) -59(1) no
H(40) C(26) C(27) H(44) 60(1) no
H(41) C(26) C(27) H(42) 60(2) no
H(41) C(26) C(27) H(43) -179(880) no
H(41) C(26) C(27) H(44) -59(2) no
C(31) C(28) C(29) C(30) -175.3(9) yes
C(31) C(28) C(29) H(45) 6(1) no
C(29) C(28) C(31) H(47) 118(2) no
C(29) C(28) C(31) H(48) -122(2) no
C(29) C(28) C(31) H(49) -3(2) no
C(28) C(29) C(30) H(46) 179(359) no
H(45) C(29) C(30) H(46) -2(2) no
